data_4114009
loop_
_publ_author_name
'J.-H. Liao'
'G. M. Marking'
'K. F. Hsu'
'Y. Matsushita'
'M. D. Ewbank'
'R. Borwick'
'P. Cunningham'
'M. J. Rosker'
'M. G. Kanatzidis'

_publ_section_title
;
 \a- and \b-A2Hg3M2S8 (A = K, Rb; M = Ge, Sn): Polar Quaternary
 Chalcogenides with Strong Nonlinear Optical Response
;
_journal_name_full 'Journal of the American Chemical Society'
_journal_page_first 9484
_journal_page_last 9493
_journal_paper_doi 10.1021/ja034121l
_journal_volume 125
_journal_year 2003
_chemical_formula_moiety 'K2 Hg3 Ge2 S8'
_chemical_formula_sum 'Ge2 Hg3 K2 S8'
_chemical_formula_weight 1081.63
_chemical_name_systematic
;
 potassium mercury germanium sulfide (2/3/2/8)
;
_space_group_IT_number 41
_symmetry_cell_setting orthorhombic
_symmetry_space_group_name_Hall 'A 2 -2ab'
_symmetry_space_group_name_H-M 'A b a 2'
_atom_sites_solution_hydrogens geom
_atom_sites_solution_primary direct
_atom_sites_solution_secondary difmap
_audit_creation_method SHELXL-97
_cell_angle_alpha 90.00
_cell_angle_beta 90.00
_cell_angle_gamma 90.00
_cell_formula_units_Z 8
_cell_length_a 19.082(8)
_cell_length_b 9.551(4)
_cell_length_c 8.2871(8)
_cell_measurement_reflns_used 1464
_cell_measurement_temperature 293(2)
_cell_measurement_theta_max 27.767
_cell_measurement_theta_min 3.254
_cell_volume 1510.3(9)
_computing_cell_refinement 'Bruker SMART'
_computing_data_collection 'Bruker SMART'
_computing_data_reduction 'Bruker SAINT'
_computing_molecular_graphics 'Bruker SHELXTL'
_computing_publication_material 'Bruker SHELXTL'
_computing_structure_refinement 'SHELXL-97 (Sheldrick, 1997)'
_computing_structure_solution 'SHELXS-97 (Sheldrick, 1990)'
_diffrn_ambient_temperature 293(2)
_diffrn_measured_fraction_theta_full 0.878
_diffrn_measured_fraction_theta_max 0.878
_diffrn_measurement_device_type 'CCD area detector'
_diffrn_measurement_method 'phi and omega scans'
_diffrn_radiation_monochromator graphite
_diffrn_radiation_source 'fine-focus sealed tube'
_diffrn_radiation_type MoK\a
_diffrn_radiation_wavelength 0.71073
_diffrn_reflns_av_R_equivalents 0.0713
_diffrn_reflns_av_sigmaI/netI 0.0718
_diffrn_reflns_limit_h_max 14
_diffrn_reflns_limit_h_min -25
_diffrn_reflns_limit_k_max 11
_diffrn_reflns_limit_k_min -12
_diffrn_reflns_limit_l_max 10
_diffrn_reflns_limit_l_min -10
_diffrn_reflns_number 2904
_diffrn_reflns_theta_full 28.58
_diffrn_reflns_theta_max 28.58
_diffrn_reflns_theta_min 3.43
_exptl_absorpt_coefficient_mu 71.889
_exptl_absorpt_correction_T_max 1.0000
_exptl_absorpt_correction_T_min 0.3635
_exptl_absorpt_correction_type empirical
_exptl_absorpt_process_details
;
 The absorption correction was based on 2703 symmetry-equivalent reflections
 using the SADABS program. Sheldric, G. M. (1996). SADABS. Bruker Area
Detector
 Absorption Correction Software. University of Gottingen, Germany.
;
_exptl_crystal_colour yellow
_exptl_crystal_density_diffrn 9.514
_exptl_crystal_description chunk
_exptl_crystal_F_000 3760
_exptl_crystal_size_max 0.14
_exptl_crystal_size_mid 0.14
_exptl_crystal_size_min 0.02
_refine_diff_density_max 6.853
_refine_diff_density_min -3.967
_refine_diff_density_rms 0.758
_refine_ls_abs_structure_details 'Flack H D (1983), Acta Cryst. A39, 876-881'
_refine_ls_abs_structure_Flack 0.01(4)
_refine_ls_extinction_method none
_refine_ls_goodness_of_fit_ref 1.132
_refine_ls_hydrogen_treatment mixed
_refine_ls_matrix_type full
_refine_ls_number_parameters 69
_refine_ls_number_reflns 1510
_refine_ls_number_restraints 1
_refine_ls_restrained_S_all 1.132
_refine_ls_R_factor_all 0.0881
_refine_ls_R_factor_gt 0.0751
_refine_ls_shift/su_max 0.004
_refine_ls_shift/su_mean 0.000
_refine_ls_structure_factor_coef Fsqd
_refine_ls_weighting_details 'calc w=1/[\s^2^(Fo^2^)+(0.0942P)^2^+265.4150P] where P=(Fo^2^+2Fc^2^)/3'
_refine_ls_weighting_scheme calc
_refine_ls_wR_factor_gt 0.1876
_refine_ls_wR_factor_ref 0.1953
_reflns_number_gt 1272
_reflns_number_total 1510
_reflns_threshold_expression >2sigma(I)
_cod_data_source_file ja034121lsi20030416_055253_1.cif
_cod_data_source_block K2Hg3Ge2S8(1)
_cod_original_cell_volume 1510.3(5)
_cod_database_code 4114009

loop_
_symmetry_equiv_pos_as_xyz
'x, y, z'
'-x, -y, z'
'x+1/2, -y+1/2, z'
'-x+1/2, y+1/2, z'
'x, y+1/2, z+1/2'
'-x, -y+1/2, z+1/2'
'x+1/2, -y+1, z+1/2'
'-x+1/2, y+1, z+1/2'

loop_
_atom_site_label
_atom_site_type_symbol
_atom_site_fract_x
_atom_site_fract_y
_atom_site_fract_z
_atom_site_U_iso_or_equiv
_atom_site_adp_type
_atom_site_occupancy
_atom_site_symmetry_multiplicity
_atom_site_calc_flag
_atom_site_refinement_flags
Hg1 Hg 0.5000 1.0000 0.4839(3) 0.0222(5) Uani 1 2 d S
Hg2 Hg 0.25455(8) 0.54369(14) 0.6506(2) 0.0251(4) Uani 1 1 d .
Ge Ge 0.36519(18) 0.7885(3) 0.3385(4) 0.0094(7) Uani 1 1 d .
K K 0.3886(5) 0.8012(9) 0.8517(11) 0.0265(19) Uani 1 1 d .
S1 S 0.2703(5) 0.7916(7) 0.4770(13) 0.0172(16) Uani 1 1 d .
S2 S 0.4620(4) 0.7679(8) 0.4900(12) 0.0153(15) Uani 1 1 d .
S3 S 0.3753(5) 0.4828(8) 0.6952(10) 0.0143(16) Uani 1 1 d .
S4 S 0.1321(5) 0.5972(9) 0.6884(9) 0.0146(16) Uani 1 1 d .

loop_
_atom_site_aniso_label
_atom_site_aniso_U_11
_atom_site_aniso_U_22
_atom_site_aniso_U_33
_atom_site_aniso_U_23
_atom_site_aniso_U_13
_atom_site_aniso_U_12
Hg1 0.0270(11) 0.0158(8) 0.0237(8) 0.000 0.000 -0.0050(8)
Hg2 0.0188(7) 0.0225(7) 0.0340(7) 0.0020(6) -0.0002(8) 0.0078(6)
Ge 0.0087(16) 0.0119(16) 0.0076(13) 0.0000(12) -0.0021(14) -0.0007(12)
K 0.019(4) 0.035(5) 0.025(4) 0.002(3) -0.006(4) -0.004(4)
S1 0.014(4) 0.013(4) 0.025(4) 0.006(4) 0.001(4) 0.004(3)
S2 0.012(4) 0.013(3) 0.021(4) 0.003(4) -0.006(4) -0.003(3)
S3 0.017(4) 0.007(4) 0.020(4) 0.003(3) 0.000(3) -0.002(3)
S4 0.021(4) 0.010(4) 0.012(4) -0.005(3) 0.002(3) 0.000(3)

loop_
_atom_type_symbol
_atom_type_description
_atom_type_scat_dispersion_real
_atom_type_scat_dispersion_imag
_atom_type_scat_source
S S 0.1246 0.1234 'International Tables Vol C Tables 4.2.6.8 and 6.1.1.4'
K K 0.2009 0.2494 'International Tables Vol C Tables 4.2.6.8 and 6.1.1.4'
Ge Ge 0.1547 1.8001 'International Tables Vol C Tables 4.2.6.8 and 6.1.1.4'
Hg Hg -2.3894 9.2266 'International Tables Vol C Tables 4.2.6.8 and 6.1.1.4'

loop_
_geom_angle_atom_site_label_1
_geom_angle_atom_site_label_2
_geom_angle_atom_site_label_3
_geom_angle
_geom_angle_site_symmetry_1
_geom_angle_site_symmetry_3
_geom_angle_publ_flag
S2 Hg1 S2 177.5(5) 2_675 . yes
S2 Hg1 K 124.1(2) 2_675 6_664 no
S2 Hg1 K 56.8(3) . 6_664 no
S2 Hg1 K 56.8(3) 2_675 5_554 no
S2 Hg1 K 124.1(2) . 5_554 no
K Hg1 K 146.0(3) 6_664 5_554 no
S2 Hg1 K 52.7(3) 2_675 2_675 no
S2 Hg1 K 125.1(3) . 2_675 no
K Hg1 K 105.9(2) 6_664 2_675 no
K Hg1 K 98.84(14) 5_554 2_675 no
S2 Hg1 K 125.1(3) 2_675 . no
S2 Hg1 K 52.7(3) . . no
K Hg1 K 98.84(14) 6_664 . no
K Hg1 K 105.9(2) 5_554 . no
K Hg1 K 86.2(2) 2_675 . no
S3 Hg2 S4 163.6(3) . . yes
S3 Hg2 S1 100.4(3) . . yes
S4 Hg2 S1 89.5(3) . . yes
S3 Hg2 S1 91.9(3) . 4_545 yes
S4 Hg2 S1 94.8(3) . 4_545 yes
S1 Hg2 S1 118.4(4) . 4_545 yes
S3 Hg2 K 57.4(2) . . no
S4 Hg2 K 116.4(2) . . no
S1 Hg2 K 67.4(2) . . no
S1 Hg2 K 148.8(2) 4_545 . no
S3 Hg2 K 117.1(2) . 4_545 no
S4 Hg2 K 53.1(2) . 4_545 no
S1 Hg2 K 142.3(2) . 4_545 no
S1 Hg2 K 66.5(2) 4_545 4_545 no
K Hg2 K 129.8(3) . 4_545 no
S3 Hg2 K 51.7(2) . 5_544 no
S4 Hg2 K 140.7(2) . 5_544 no
S1 Hg2 K 95.6(2) . 5_544 no
S1 Hg2 K 49.0(2) 4_545 5_544 no
K Hg2 K 101.4(2) . 5_544 no
K Hg2 K 110.0(2) 4_545 5_544 no
S1 Ge S4 109.4(4) . 8_544 yes
S1 Ge S3 110.5(3) . 5_554 yes
S4 Ge S3 112.9(4) 8_544 5_554 yes
S1 Ge S2 113.4(4) . . yes
S4 Ge S2 102.9(3) 8_544 . yes
S3 Ge S2 107.6(3) 5_554 . yes
S2 K S4 117.2(4) 6_665 4 yes
S2 K S1 137.2(4) 6_665 8_545 yes
S4 K S1 92.7(3) 4 8_545 yes
S2 K S3 91.1(3) 6_665 . yes
S4 K S3 130.1(3) 4 . yes
S1 K S3 91.6(3) 8_545 . yes
S2 K S2 85.8(3) 6_665 . yes
S4 K S2 75.6(3) 4 . yes
S1 K S2 133.5(4) 8_545 . yes
S3 K S2 65.9(3) . . yes
S2 K S3 82.4(3) 6_665 5 yes
S4 K S3 83.8(3) 4 5 yes
S1 K S3 70.6(3) 8_545 5 yes
S3 K S3 143.4(4) . 5 yes
S2 K S3 148.2(3) . 5 yes
S2 K S4 71.8(3) 6_665 8_545 yes
S4 K S4 147.5(4) 4 8_545 yes
S1 K S4 67.1(3) 8_545 8_545 yes
S3 K S4 77.8(3) . 8_545 yes
S2 K S4 136.7(3) . 8_545 yes
S3 K S4 66.0(3) 5 8_545 yes
S2 K Hg1 38.39(18) 6_665 5_545 no
S4 K Hg1 152.2(3) 4 5_545 no
S1 K Hg1 114.9(3) 8_545 5_545 no
S3 K Hg1 56.8(2) . 5_545 no
S2 K Hg1 87.2(3) . 5_545 no
S3 K Hg1 101.1(3) 5 5_545 no
S4 K Hg1 52.4(2) 8_545 5_545 no
S2 K Hg2 127.9(3) 6_665 . no
S4 K Hg2 107.3(3) 4 . no
S1 K Hg2 60.2(2) 8_545 . no
S3 K Hg2 37.68(18) . . no
S2 K Hg2 80.3(2) . . no
S3 K Hg2 129.7(3) 5 . no
S4 K Hg2 85.1(2) 8_545 . no
Hg1 K Hg2 90.73(19) 5_545 . no
S2 K Hg2 154.7(3) 6_665 4 no
S4 K Hg2 37.65(19) 4 4 no
S1 K Hg2 60.0(2) 8_545 4 no
S3 K Hg2 108.7(3) . 4 no
S2 K Hg2 88.1(2) . 4 no
S3 K Hg2 90.2(3) 5 4 no
S4 K Hg2 126.7(3) 8_545 4 no
Hg1 K Hg2 165.3(3) 5_545 4 no
Hg2 K Hg2 74.78(16) . 4 no
S2 K Hg1 84.2(3) 6_665 . no
S4 K Hg1 48.96(19) 4 . no
S1 K Hg1 137.0(3) 8_545 . no
S3 K Hg1 99.8(3) . . no
S2 K Hg1 33.92(16) . . no
S3 K Hg1 115.1(3) 5 . no
S4 K Hg1 155.8(3) 8_545 . no
Hg1 K Hg1 105.9(2) 5_545 . no
Hg2 K Hg1 107.9(2) . . no
Hg2 K Hg1 77.14(16) 4 . no
S2 K Hg2 116.6(3) 6_665 5 no
S4 K Hg2 71.8(2) 4 5 no
S1 K Hg2 42.04(19) 8_545 5 no
S3 K Hg2 133.0(3) . 5 no
S2 K Hg2 146.3(3) . 5 no
S3 K Hg2 34.41(18) 5 5 no
S4 K Hg2 76.5(2) 8_545 5 no
Hg1 K Hg2 126.2(2) 5_545 5 no
Hg2 K Hg2 101.4(2) . 5 no
Hg2 K Hg2 60.67(13) 4 5 no
Hg1 K Hg2 119.0(2) . 5 no
Ge S1 Hg2 110.8(3) . . yes
Ge S1 Hg2 115.1(3) . 4 yes
Hg2 S1 Hg2 116.1(4) . 4 yes
Ge S1 K 128.7(5) . 8_544 no
Hg2 S1 K 95.1(3) . 8_544 no
Hg2 S1 K 89.0(3) 4 8_544 no
Ge S2 Hg1 99.3(3) . . yes
Ge S2 K 124.2(4) . 6_664 no
Hg1 S2 K 84.8(3) . 6_664 no
Ge S2 K 98.6(3) . . no
Hg1 S2 K 93.4(3) . . no
K S2 K 137.0(4) 6_664 . no
Ge S3 Hg2 101.6(3) 5_545 . yes
Ge S3 K 124.5(4) 5_545 . no
Hg2 S3 K 84.9(3) . . no
Ge S3 K 91.6(3) 5_545 5_544 no
Hg2 S3 K 93.8(3) . 5_544 no
K S3 K 143.4(4) . 5_544 no
Ge S4 Hg2 103.0(4) 8_545 . yes
Ge S4 K 120.1(3) 8_545 4_545 no
Hg2 S4 K 89.2(3) . 4_545 no
Ge S4 K 89.5(3) 8_545 8_544 no
Hg2 S4 K 97.2(3) . 8_544 no
K S4 K 147.5(4) 4_545 8_544 no

loop_
_geom_bond_atom_site_label_1
_geom_bond_atom_site_label_2
_geom_bond_distance
_geom_bond_site_symmetry_2
_geom_bond_publ_flag
Hg1 S2 2.333(8) 2_675 yes
Hg1 S2 2.333(8) . yes
Hg1 K 3.742(9) 6_664 no
Hg1 K 3.742(9) 5_554 no
Hg1 K 4.173(9) 2_675 no
Hg1 K 4.173(9) . no
Hg2 S3 2.406(9) . yes
Hg2 S4 2.413(9) . yes
Hg2 S1 2.787(8) . yes
Hg2 S1 2.845(9) 4_545 yes
Hg2 K 3.920(9) . no
Hg2 K 3.949(9) 4_545 no
Hg2 K 4.247(9) 5_544 no
Ge S1 2.143(10) . yes
Ge S4 2.211(9) 8_544 yes
Ge S3 2.212(9) 5_554 yes
Ge S2 2.241(9) . yes
K S2 3.144(12) 6_665 yes
K S4 3.158(12) 4 yes
K S1 3.206(13) 8_545 yes
K S3 3.316(12) . yes
K S2 3.324(14) . yes
K S3 3.342(12) 5 yes
K S4 3.426(11) 8_545 yes
K Hg1 3.742(9) 5_545 no
K Hg2 3.949(9) 4 no
K Hg2 4.247(9) 5 no
S1 Hg2 2.845(9) 4 no
S1 K 3.206(13) 8_544 no
S2 K 3.144(12) 6_664 no
S3 Ge 2.212(9) 5_545 no
S3 K 3.342(12) 5_544 no
S4 Ge 2.211(9) 8_545 no
S4 K 3.158(12) 4_545 no
S4 K 3.426(11) 8_544 no
